data_4060329
loop_
_publ_author_name
'Nelkenbaum, Elza'
'Kapon, Moshe'
'Eisen, Moris S.'

_publ_section_title
;
Synthesis and Molecular Structures of Neutral Nickel Complexes. Catalytic 
Activity of (Benzamidinato)(acetylacetonato)nickel for the Addition 
Polymerization of Norbornene, the Oligomerization of Ethylene, 
and the Dimerization of Propylene
;
_journal_issue 11
_journal_name_full Organometallics
_journal_page_first 2645
_journal_page_last 2659
_journal_paper_doi 10.1021/om0490379
_journal_volume 24
_journal_year 2005
_chemical_formula_sum 'C26 H46 N4 Ni2 Si4'
_chemical_formula_weight 644.45
_space_group_IT_number 2
_symmetry_cell_setting triclinic
_symmetry_space_group_name_Hall '-P 1'
_symmetry_space_group_name_H-M 'P -1'
_cell_angle_alpha 106.974(2)
_cell_angle_beta 108.096(2)
_cell_angle_gamma 91.455(2)
_cell_formula_units_Z 2
_cell_length_a 11.3643(5)
_cell_length_b 12.0823(6)
_cell_length_c 13.7054(7)
_cell_measurement_temperature 230.0(2)
_cell_volume 1696.84(14)
_diffrn_ambient_temperature 230.0(2)
_exptl_crystal_density_diffrn 1.261
_cod_database_code 4060329

loop_
_symmetry_equiv_pos_as_xyz
'x, y, z'
'-x, -y, -z'

loop_
_atom_site_label
_atom_site_type_symbol
_atom_site_fract_x
_atom_site_fract_y
_atom_site_fract_z
_atom_site_U_iso_or_equiv
_atom_site_adp_type
_atom_site_occupancy
_atom_site_symmetry_multiplicity
_atom_site_calc_flag
_atom_site_refinement_flags
_atom_site_disorder_assembly
_atom_site_disorder_group
Ni1 Ni 0.28727(8) 0.25666(7) 0.53759(6) 0.0377(3) Uani 1 1 d . . .
Ni2 Ni 0.47170(8) 0.25313(7) 0.50196(6) 0.0399(3) Uani 1 1 d . . .
Si1 Si 0.28442(17) 0.29493(16) 0.76639(14) 0.0399(5) Uani 1 1 d . . .
C2 C 0.1787(7) 0.3970(6) 0.7166(6) 0.060(2) Uani 1 1 d . . .
H2A H 0.2277 0.4662 0.7228 0.09(3) Uiso 1 1 calc R . .
H2B H 0.1248 0.4176 0.7592 0.10(3) Uiso 1 1 calc R . .
H2C H 0.1292 0.3597 0.6422 0.10(3) Uiso 1 1 calc R . .
C3 C 0.1887(7) 0.1597(6) 0.7532(7) 0.061(2) Uani 1 1 d . . .
H3A H 0.2429 0.1072 0.7790 0.08(3) Uiso 1 1 calc R . .
H3B H 0.1398 0.1225 0.6786 0.25(7) Uiso 1 1 calc R . .
H3C H 0.1342 0.1799 0.7952 0.07(2) Uiso 1 1 calc R . .
C4 C 0.3695(7) 0.3714(7) 0.9116(5) 0.059(2) Uani 1 1 d . . .
H4A H 0.4191 0.4407 0.9189 0.07(2) Uiso 1 1 calc R . .
H4B H 0.4229 0.3209 0.9418 0.06(2) Uiso 1 1 calc R . .
H4C H 0.3107 0.3920 0.9491 0.06(2) Uiso 1 1 calc R . .
N5 N 0.3730(5) 0.2596(4) 0.6794(4) 0.0333(13) Uani 1 1 d . . .
C6 C 0.4893(6) 0.2338(5) 0.7016(5) 0.0357(17) Uani 1 1 d . . .
C7 C 0.5567(6) 0.2225(6) 0.8097(5) 0.0411(17) Uani 1 1 d . . .
C8 C 0.5270(8) 0.1282(7) 0.8400(6) 0.058(2) Uani 1 1 d . . .
H8 H 0.4621 0.0708 0.7921 0.06(2) Uiso 1 1 calc R . .
C9 C 0.5915(10) 0.1181(10) 0.9392(8) 0.087(3) Uani 1 1 d . . .
H9 H 0.5704 0.0538 0.9575 0.14(4) Uiso 1 1 calc R . .
C10 C 0.6864(10) 0.2017(12) 1.0111(8) 0.099(4) Uani 1 1 d . . .
H10 H 0.7297 0.1952 1.0785 0.11(3) Uiso 1 1 calc R . .
C11 C 0.7182(8) 0.2976(10) 0.9824(7) 0.086(3) Uani 1 1 d . . .
H11 H 0.7824 0.3551 1.0316 0.08(3) Uiso 1 1 calc R . .
C12 C 0.6566(7) 0.3077(7) 0.8841(6) 0.057(2) Uani 1 1 d . . .
H12 H 0.6801 0.3709 0.8655 0.04(2) Uiso 1 1 calc R . .
N13 N 0.5492(4) 0.2177(4) 0.6296(4) 0.0326(13) Uani 1 1 d . . .
Si14 Si 0.69009(17) 0.16062(17) 0.63366(16) 0.0444(5) Uani 1 1 d . . .
C15 C 0.7282(8) 0.0511(7) 0.7061(7) 0.069(2) Uani 1 1 d . . .
H15A H 0.6598 -0.0105 0.6773 0.12(4) Uiso 1 1 calc R . .
H15B H 0.7424 0.0879 0.7817 0.16(5) Uiso 1 1 calc R . .
H15C H 0.8020 0.0194 0.6967 0.10(3) Uiso 1 1 calc R . .
C16 C 0.8234(7) 0.2794(7) 0.6911(7) 0.072(2) Uani 1 1 d . . .
H16A H 0.8047 0.3365 0.6543 0.13(4) Uiso 1 1 calc R . .
H16B H 0.8971 0.2473 0.6820 0.06(2) Uiso 1 1 calc R . .
H16C H 0.8370 0.3155 0.7668 0.06(2) Uiso 1 1 calc R . .
C17 C 0.6729(7) 0.0847(6) 0.4896(5) 0.056(2) Uani 1 1 d . . .
H17A H 0.6539 0.1387 0.4492 0.043(18) Uiso 1 1 calc R . .
H17B H 0.6065 0.0211 0.4599 0.08(2) Uiso 1 1 calc R . .
H17C H 0.7495 0.0551 0.4855 0.17(5) Uiso 1 1 calc R . .
N18 N 0.2019(4) 0.2527(4) 0.3952(4) 0.0332(13) Uani 1 1 d . . .
Si19 Si 0.04044(17) 0.21452(17) 0.35386(15) 0.0440(5) Uani 1 1 d . . .
C20 C 0.0184(7) 0.1333(7) 0.4444(6) 0.062(2) Uani 1 1 d . . .
H20A H 0.0607 0.0652 0.4349 0.06(2) Uiso 1 1 calc R . .
H20B H -0.0691 0.1102 0.4269 0.07(2) Uiso 1 1 calc R . .
H20C H 0.0521 0.1825 0.5183 0.08(3) Uiso 1 1 calc R . .
C21 C -0.0431(8) 0.3466(8) 0.3745(9) 0.089(3) Uani 1 1 d . . .
H21A H -0.0319 0.3900 0.3288 0.15(5) Uiso 1 1 calc R . .
H21B H -0.0098 0.3947 0.4488 0.13(4) Uiso 1 1 calc R . .
H21C H -0.1305 0.3227 0.3565 0.14(4) Uiso 1 1 calc R . .
C22 C -0.0320(7) 0.1163(7) 0.2120(5) 0.058(2) Uani 1 1 d . . .
H22A H 0.0108 0.0487 0.2011 0.09(3) Uiso 1 1 calc R . .
H22B H -0.0259 0.1571 0.1628 0.12(3) Uiso 1 1 calc R . .
H22C H -0.1183 0.0926 0.1990 0.06(2) Uiso 1 1 calc R . .
C23 C 0.2703(7) 0.2750(5) 0.3376(5) 0.0386(17) Uani 1 1 d . . .
C24 C 0.2043(6) 0.2822(6) 0.2267(5) 0.0433(19) Uani 1 1 d . . .
C25 C 0.2031(7) 0.1964(7) 0.1352(6) 0.061(2) Uani 1 1 d . . .
H25 H 0.2457 0.1329 0.1420 0.012(15) Uiso 1 1 calc R . .
C26 C 0.1407(8) 0.2018(9) 0.0335(7) 0.076(3) Uani 1 1 d . . .
H26 H 0.1390 0.1416 -0.0276 0.06(2) Uiso 1 1 calc R . .
C27 C 0.0807(9) 0.2974(11) 0.0234(9) 0.097(4) Uani 1 1 d . . .
H27 H 0.0411 0.3030 -0.0451 0.11(3) Uiso 1 1 calc R . .
C28 C 0.0786(9) 0.3836(11) 0.1118(8) 0.084(3) Uani 1 1 d . . .
H28 H 0.0363 0.4472 0.1043 0.16(6) Uiso 1 1 calc R . .
C29 C 0.1398(6) 0.3758(7) 0.2125(6) 0.054(2) Uani 1 1 d . . .
H29 H 0.1382 0.4349 0.2731 0.024(16) Uiso 1 1 calc R . .
N30 N 0.3960(5) 0.2879(4) 0.3743(4) 0.0387(14) Uani 1 1 d . . .
Si31 Si 0.50009(18) 0.33935(17) 0.32231(15) 0.0460(6) Uani 1 1 d . . .
C32 C 0.6379(6) 0.4131(7) 0.4425(6) 0.059(2) Uani 1 1 d . . .
H32A H 0.6139 0.4768 0.4902 0.10(3) Uiso 1 1 calc R . .
H32B H 0.7010 0.4423 0.4200 0.09(3) Uiso 1 1 calc R . .
H32C H 0.6703 0.3584 0.4796 0.030(17) Uiso 1 1 calc R . .
C33 C 0.5494(8) 0.2160(7) 0.2323(7) 0.075(3) Uani 1 1 d . . .
H33A H 0.4792 0.1774 0.1690 0.06(2) Uiso 1 1 calc R . .
H33B H 0.5806 0.1617 0.2701 0.09(3) Uiso 1 1 calc R . .
H33C H 0.6138 0.2453 0.2112 0.14(4) Uiso 1 1 calc R . .
C34 C 0.4442(7) 0.4463(7) 0.2485(6) 0.067(2) Uani 1 1 d . . .
H34A H 0.4187 0.5106 0.2944 0.024(17) Uiso 1 1 calc R . .
H34B H 0.3747 0.4087 0.1843 0.06(2) Uiso 1 1 calc R . .
H34C H 0.5105 0.4746 0.2290 0.10(3) Uiso 1 1 calc R . .

loop_
_atom_site_aniso_label
_atom_site_aniso_U_11
_atom_site_aniso_U_22
_atom_site_aniso_U_33
_atom_site_aniso_U_23
_atom_site_aniso_U_13
_atom_site_aniso_U_12
Ni1 0.0319(5) 0.0452(6) 0.0393(5) 0.0165(4) 0.0130(4) 0.0068(4)
Ni2 0.0337(5) 0.0475(6) 0.0427(6) 0.0181(4) 0.0145(4) 0.0095(4)
Si1 0.0381(12) 0.0427(12) 0.0375(11) 0.0074(9) 0.0156(9) 0.0012(9)
C2 0.051(5) 0.063(6) 0.071(6) 0.022(5) 0.025(5) 0.023(4)
C3 0.058(5) 0.064(5) 0.067(6) 0.019(5) 0.032(5) 0.005(5)
C4 0.048(5) 0.073(6) 0.056(5) 0.011(4) 0.025(4) 0.015(5)
N5 0.033(3) 0.038(3) 0.033(3) 0.014(3) 0.013(3) 0.005(3)
C6 0.037(4) 0.032(4) 0.037(4) 0.016(3) 0.007(4) 0.001(3)
C7 0.047(5) 0.035(4) 0.050(5) 0.015(4) 0.025(4) 0.023(4)
C8 0.075(6) 0.059(5) 0.054(5) 0.029(4) 0.030(5) 0.019(5)
C9 0.095(8) 0.144(10) 0.064(7) 0.074(7) 0.040(6) 0.066(7)
C10 0.082(8) 0.189(13) 0.041(6) 0.051(8) 0.020(6) 0.089(8)
C11 0.059(6) 0.124(9) 0.055(6) 0.013(7) 0.005(5) 0.023(6)
C12 0.045(5) 0.075(6) 0.048(5) 0.018(5) 0.010(4) 0.021(4)
N13 0.028(3) 0.042(3) 0.033(3) 0.013(3) 0.016(3) 0.013(3)
Si14 0.0354(12) 0.0467(13) 0.0544(13) 0.0181(10) 0.0166(10) 0.0156(10)
C15 0.071(7) 0.069(6) 0.079(7) 0.037(5) 0.027(5) 0.048(6)
C16 0.038(5) 0.070(6) 0.098(8) 0.021(6) 0.015(5) 0.005(4)
C17 0.057(5) 0.051(5) 0.079(6) 0.029(4) 0.037(4) 0.023(4)
N18 0.034(3) 0.034(3) 0.035(3) 0.010(2) 0.015(3) 0.006(3)
Si19 0.0324(12) 0.0452(12) 0.0541(13) 0.0167(10) 0.0129(10) 0.0073(10)
C20 0.052(5) 0.065(6) 0.073(6) 0.022(5) 0.025(5) -0.004(5)
C21 0.058(7) 0.083(7) 0.132(10) 0.033(8) 0.037(6) 0.031(5)
C22 0.044(5) 0.071(6) 0.050(5) 0.021(4) 0.000(4) 0.001(5)
C23 0.057(5) 0.030(4) 0.030(4) 0.008(3) 0.018(4) 0.008(3)
C24 0.044(5) 0.055(5) 0.026(4) 0.013(4) 0.005(3) -0.001(4)
C25 0.068(6) 0.067(6) 0.051(6) 0.028(5) 0.014(5) 0.013(5)
C26 0.083(7) 0.100(8) 0.042(6) 0.020(6) 0.019(5) -0.002(6)
C27 0.080(8) 0.151(12) 0.068(8) 0.078(8) -0.005(6) -0.002(7)
C28 0.079(7) 0.113(9) 0.059(7) 0.047(7) 0.003(6) 0.008(7)
C29 0.047(5) 0.064(6) 0.051(5) 0.021(5) 0.015(4) 0.006(4)
N30 0.032(3) 0.046(4) 0.041(3) 0.012(3) 0.019(3) 0.003(3)
Si31 0.0483(13) 0.0481(13) 0.0495(12) 0.0162(10) 0.0265(11) 0.0049(10)
C32 0.047(5) 0.059(5) 0.080(6) 0.030(5) 0.026(4) 0.011(4)
C33 0.087(7) 0.075(6) 0.065(6) 0.010(6) 0.041(6) 0.010(6)
C34 0.074(6) 0.071(6) 0.064(5) 0.040(5) 0.019(5) 0.005(5)

loop_
_geom_bond_atom_site_label_1
_geom_bond_atom_site_label_2
_geom_bond_distance
_geom_bond_site_symmetry_2
_geom_bond_publ_flag
Ni1 N5 1.874(5) . ?
Ni1 N18 1.876(5) . ?
Ni1 Ni2 2.2938(12) . ?
Ni2 N30 1.868(5) . ?
Ni2 N13 1.876(5) . ?
Si1 N5 1.757(5) . ?
Si1 C4 1.853(6) . ?
Si1 C2 1.868(7) . ?
Si1 C3 1.871(6) . ?
N5 C6 1.328(8) . ?
C6 N13 1.336(7) . ?
C6 C7 1.491(8) . ?
C7 C8 1.388(8) . ?
C7 C12 1.413(9) . ?
C8 C9 1.372(10) . ?
C9 C10 1.363(12) . ?
C10 C11 1.399(12) . ?
C11 C12 1.355(10) . ?
N13 Si14 1.750(5) . ?
Si14 C15 1.858(7) . ?
Si14 C16 1.860(6) . ?
Si14 C17 1.863(6) . ?
N18 C23 1.339(6) . ?
N18 Si19 1.749(5) . ?
Si19 C20 1.860(6) . ?
Si19 C22 1.864(6) . ?
Si19 C21 1.873(8) . ?
C23 N30 1.348(8) . ?
C23 C24 1.500(9) . ?
C24 C25 1.371(9) . ?
C24 C29 1.392(10) . ?
C25 C26 1.375(10) . ?
C26 C27 1.376(13) . ?
C27 C28 1.355(13) . ?
C28 C29 1.371(10) . ?
N30 Si31 1.743(4) . ?
Si31 C32 1.852(7) . ?
Si31 C33 1.859(8) . ?
Si31 C34 1.872(7) . ?
